data_7701892
loop_
_publ_author_name
'Abernethy, Robyn J.'
'Foreman, Mark R St-J'
'Hill, Anthony F.'
'Smith, Matthew K.'
'Willis, Anthony C.'

_publ_section_title
;
 Relative hemilabilities of H<sub>2</sub>B(az)<sub>2</sub> (az =
 pyrazolyl, dimethylpyrazolyl, methimazolyl) chelates in the complexes
 [M(\h-C<sub>3</sub>H<sub>5</sub>)(CO)<sub>2</sub>{H<sub>2</sub>B(az)<sub>2</sub>}]
 (M = Mo, W).
;
_journal_issue 3
_journal_name_full 'Dalton transactions (Cambridge, England : 2003)'
_journal_page_first 781
_journal_page_last 796
_journal_paper_doi 10.1039/c9dt03744f
_journal_volume 49
_journal_year 2020
_chemical_compound_source
;
?
;
_chemical_formula_moiety ' C29 H28 B1 Mo1 N4 O2 P1 '
_chemical_formula_sum 'C29 H28 B Mo N4 O2 P'
_chemical_formula_weight 602.29
_chemical_melting_point ?
_space_group_IT_number 14
_space_group_name_Hall '-P 2ybc'
_space_group_name_H-M_alt 'P 1 21/c 1'
_symmetry_cell_setting monoclinic
_symmetry_space_group_name_H-M 'P 1 21/c 1'
_atom_sites_solution_hydrogens geom
_atom_sites_solution_primary direct
_audit_creation_date 03-30-05
_audit_creation_method CRYSTALS_ver_12-03-99
_audit_update_record
;
2019-09-18 deposited with the CCDC.	2019-11-12 downloaded from the CCDC.
;
_cell_angle_alpha 90
_cell_angle_beta 100.3843(6)
_cell_angle_gamma 90
_cell_formula_units_Z 4
_cell_length_a 10.2340(1)
_cell_length_b 14.6900(2)
_cell_length_c 18.1384(2)
_cell_measurement_reflns_used 47796
_cell_measurement_temperature 200
_cell_measurement_theta_max 27
_cell_measurement_theta_min 3
_cell_volume 2682.22(5)
_computing_cell_refinement
; 
 Denzo/Scalepack (Otwinowski & Minor, 1996) 
;
_computing_data_collection
; 
 COLLECT (Nonius BV, 1997) 
;
_computing_data_reduction
; 
 Denzo/Scalepack (Otwinowski & Minor, 1996) 
;
_computing_molecular_graphics
; 
ORTEP-II (Johnson 1976) in teXsan (MSC, 1992-1997)
;
_computing_publication_material
; 
 CRYSTALS (Watkin et al 2001) 
;
_computing_structure_refinement
; 
 CRYSTALS (Watkin et al 2001) 
;
_computing_structure_solution
; 
 SIR92 (Altomare et al, 1994) 
;
_diffrn_ambient_temperature 200
_diffrn_measured_fraction_theta_full 1.000
_diffrn_measured_fraction_theta_max 1.000
_diffrn_measurement_device_type
; 
Enraf Nonius Kappa CCD 
;
_diffrn_measurement_method ' \f and \w scans with CCD '
_diffrn_radiation_monochromator graphite
_diffrn_radiation_type 'Mo K\a'
_diffrn_radiation_wavelength 0.71073
_diffrn_reflns_av_R_equivalents 0.07
_diffrn_reflns_limit_h_max 13
_diffrn_reflns_limit_h_min -13
_diffrn_reflns_limit_k_max 19
_diffrn_reflns_limit_k_min -19
_diffrn_reflns_limit_l_max 23
_diffrn_reflns_limit_l_min -23
_diffrn_reflns_number 58929
_diffrn_reflns_theta_full 27.50
_diffrn_reflns_theta_max 27.50
_diffrn_reflns_theta_min 4.24
_diffrn_standards_decay_% 0.00
_diffrn_standards_interval_count 0
_diffrn_standards_interval_time 0
_diffrn_standards_number 0
_exptl_absorpt_coefficient_mu 0.583
_exptl_absorpt_correction_T_max 0.939
_exptl_absorpt_correction_T_min 0.801
_exptl_absorpt_correction_type integration
_exptl_absorpt_process_details
;
via Gaussian method (Coppens, 1970) implemented in maXus (2000)
;
_exptl_crystal_colour ' yellow '
_exptl_crystal_density_diffrn 1.491
_exptl_crystal_density_meas ?
_exptl_crystal_description ' plate '
_exptl_crystal_F_000 1225.256
_exptl_crystal_size_max 0.50
_exptl_crystal_size_mid 0.42
_exptl_crystal_size_min 0.13
_refine_diff_density_max 0.28
_refine_diff_density_min -0.37
_refine_ls_extinction_method None
_refine_ls_goodness_of_fit_ref 1.0861
_refine_ls_hydrogen_treatment refxyz
_refine_ls_matrix_type full
_refine_ls_number_parameters 427
_refine_ls_number_reflns 4050
_refine_ls_R_factor_gt 0.0213
_refine_ls_shift/su_max 0.000679
_refine_ls_structure_factor_coef F
_refine_ls_weighting_details
;
Chebychev polynomial with 6 parameters, Carruthers & Watkin , 1979, 
0.366    0.0936  0.231    -.0316  0.0422  -.0415
;
_refine_ls_weighting_scheme calc
_refine_ls_wR_factor_ref 0.0236
_reflns_limit_h_max 13
_reflns_limit_h_min -13
_reflns_limit_k_max 19
_reflns_limit_k_min 0
_reflns_limit_l_max 23
_reflns_limit_l_min 0
_reflns_number_gt 4050
_reflns_number_total 6165
_reflns_threshold_expression >3.00\s(I)
_cod_data_source_file c9dt03744f1.cif
_cod_data_source_block Compound_7
_cod_depositor_comments
;
The following automatic conversions were performed:

data item '_chemical_melting_point' value 'not measured' was changed
to '?' -- the value is undefined or not given.

data item '_symmetry_cell_setting' value 'Monoclinic ' was changed to
'monoclinic' in accordance with the
/home/data/users/saulius/crontab/automatic-downloads/rss-feeds/RSC/lib/dictionaries/cif_core.dic
dictionary named 'cif_core.dic' version 2.4.2 last updated on
2011-04-26.

data item '_exptl_crystal_density_meas' value 'not measured' was
changed to '?' -- the value is perceived as not measured.

Automatic conversion script
Id: cif_fix_values 6909 2019-04-08 15:41:33Z antanas 

 Adding full bibliography for 7701888--7701892.cif.
;
_cod_original_sg_symbol_H-M 'P 1 21/c 1 '
_cod_original_formula_sum ' C29 H28 B1 Mo1 N4 O2 P1 '
_cod_database_code 7701892

loop_
_symmetry_equiv_pos_as_xyz
x,y,z
-x,-y,-z
-x,y+1/2,-z+1/2
x,-y+1/2,z+1/2

loop_
_atom_site_label
_atom_site_type_symbol
_atom_site_fract_x
_atom_site_fract_y
_atom_site_fract_z
_atom_site_U_iso_or_equiv
_atom_site_occupancy
_atom_site_adp_type
Mo1 mo 0.148611(16) 0.438391(12) 0.182605(9) 0.0221 1.0000 Uani
P1 p 0.28084(5) 0.46222(3) 0.32589(3) 0.0219 1.0000 Uani
O72 o 0.03804(17) 0.39063(11) 0.01543(8) 0.0410 1.0000 Uani
O82 o 0.11807(19) 0.22783(11) 0.1824(1) 0.0490 1.0000 Uani
N11 n 0.28743(17) 0.61329(11) 0.12248(9) 0.0270 1.0000 Uani
N12 n 0.20021(17) 0.58690(11) 0.16710(9) 0.0267 1.0000 Uani
N21 n 0.41724(17) 0.46939(12) 0.11890(9) 0.0275 1.0000 Uani
N22 n 0.35428(16) 0.41462(11) 0.16269(9) 0.0252 1.0000 Uani
C13 c 0.1665(2) 0.66334(15) 0.20018(12) 0.0327 1.0000 Uani
C14 c 0.2322(3) 0.73768(15) 0.17834(13) 0.0375 1.0000 Uani
C15 c 0.3077(2) 0.70345(15) 0.12949(12) 0.0342 1.0000 Uani
C23 c 0.4419(2) 0.34991(15) 0.19034(12) 0.0326 1.0000 Uani
C24 c 0.5608(2) 0.36200(18) 0.16524(13) 0.0394 1.0000 Uani
C25 c 0.5411(2) 0.43777(17) 0.12051(12) 0.0346 1.0000 Uani
C31 c 0.45720(19) 0.48919(13) 0.33181(11) 0.0241 1.0000 Uani
C32 c 0.4924(2) 0.55784(15) 0.28537(11) 0.0283 1.0000 Uani
C33 c 0.6250(2) 0.57895(16) 0.28695(12) 0.0341 1.0000 Uani
C34 c 0.7237(2) 0.53227(17) 0.33434(13) 0.0361 1.0000 Uani
C35 c 0.6903(2) 0.46462(16) 0.38027(13) 0.0348 1.0000 Uani
C36 c 0.5578(2) 0.44266(15) 0.37940(11) 0.0293 1.0000 Uani
C41 c 0.28660(19) 0.36561(13) 0.3901(1) 0.0251 1.0000 Uani
C42 c 0.2815(2) 0.27723(15) 0.36215(12) 0.0330 1.0000 Uani
C43 c 0.2988(3) 0.20283(16) 0.40997(14) 0.0411 1.0000 Uani
C44 c 0.3196(3) 0.21537(17) 0.48668(14) 0.0423 1.0000 Uani
C45 c 0.3242(3) 0.30253(18) 0.51539(13) 0.0452 1.0000 Uani
C46 c 0.3080(3) 0.37706(16) 0.46767(12) 0.0370 1.0000 Uani
C51 c 0.2224(2) 0.55377(14) 0.3810(1) 0.0267 1.0000 Uani
C52 c 0.2910(3) 0.63505(15) 0.39773(13) 0.0354 1.0000 Uani
C53 c 0.2409(3) 0.70250(16) 0.43927(14) 0.0447 1.0000 Uani
C54 c 0.1232(3) 0.68995(17) 0.46429(13) 0.0427 1.0000 Uani
C55 c 0.0540(2) 0.60969(18) 0.44792(12) 0.0399 1.0000 Uani
C56 c 0.1024(2) 0.54192(16) 0.40696(12) 0.0323 1.0000 Uani
C61 c -0.0182(2) 0.39488(18) 0.24612(14) 0.0366 1.0000 Uani
C62 c -0.0313(2) 0.48632(17) 0.22321(13) 0.0336 1.0000 Uani
C63 c -0.0633(2) 0.49810(19) 0.14485(13) 0.0376 1.0000 Uani
C71 c 0.0808(2) 0.41227(14) 0.07596(11) 0.0292 1.0000 Uani
C81 c 0.1312(2) 0.30629(15) 0.18477(12) 0.0318 1.0000 Uani
B1 b 0.3457(3) 0.54711(17) 0.07044(13) 0.0305 1.0000 Uani
H1 h 0.264(2) 0.5187(17) 0.0303(14) 0.0370 1.0000 Uiso
H2 h 0.420(2) 0.5891(16) 0.0457(13) 0.0370 1.0000 Uiso
H131 h 0.109(3) 0.6592(17) 0.2328(14) 0.0400 1.0000 Uiso
H141 h 0.228(3) 0.7980(19) 0.1944(15) 0.0451 1.0000 Uiso
H151 h 0.369(3) 0.7319(18) 0.1024(15) 0.0413 1.0000 Uiso
H231 h 0.417(2) 0.3018(18) 0.2213(14) 0.0392 1.0000 Uiso
H241 h 0.639(3) 0.3285(19) 0.1791(15) 0.0468 1.0000 Uiso
H251 h 0.598(3) 0.4670(18) 0.0919(15) 0.0423 1.0000 Uiso
H321 h 0.422(2) 0.5898(16) 0.2524(14) 0.0338 1.0000 Uiso
H331 h 0.645(3) 0.6266(18) 0.2544(14) 0.0416 1.0000 Uiso
H341 h 0.814(3) 0.5469(17) 0.3362(15) 0.0433 1.0000 Uiso
H351 h 0.759(3) 0.4312(17) 0.4140(14) 0.0410 1.0000 Uiso
H361 h 0.537(2) 0.3943(17) 0.4112(14) 0.0346 1.0000 Uiso
H421 h 0.266(2) 0.2694(17) 0.3097(15) 0.0390 1.0000 Uiso
H431 h 0.296(3) 0.143(2) 0.3881(15) 0.0486 1.0000 Uiso
H441 h 0.335(3) 0.1636(19) 0.5231(16) 0.0510 1.0000 Uiso
H451 h 0.340(3) 0.311(2) 0.5675(17) 0.0541 1.0000 Uiso
H461 h 0.313(3) 0.4360(18) 0.4866(15) 0.0444 1.0000 Uiso
H521 h 0.373(3) 0.6438(18) 0.3827(14) 0.0432 1.0000 Uiso
H531 h 0.294(3) 0.758(2) 0.4524(16) 0.0542 1.0000 Uiso
H541 h 0.094(3) 0.7362(19) 0.4938(16) 0.0506 1.0000 Uiso
H551 h -0.027(3) 0.5983(19) 0.4646(15) 0.0480 1.0000 Uiso
H561 h 0.056(3) 0.4859(18) 0.3988(14) 0.0387 1.0000 Uiso
H611 h 0.006(3) 0.3802(18) 0.2968(16) 0.0440 1.0000 Uiso
H612 h -0.076(3) 0.3507(19) 0.2172(15) 0.0440 1.0000 Uiso
H621 h -0.011(3) 0.5394(18) 0.2578(15) 0.0414 1.0000 Uiso
H631 h -0.064(3) 0.5546(19) 0.1235(15) 0.0452 1.0000 Uiso
H632 h -0.122(3) 0.4534(18) 0.1152(15) 0.0452 1.0000 Uiso

loop_
_atom_site_aniso_label
_atom_site_aniso_U_11
_atom_site_aniso_U_22
_atom_site_aniso_U_33
_atom_site_aniso_U_23
_atom_site_aniso_U_13
_atom_site_aniso_U_12
Mo1 0.02256(8) 0.02359(8) 0.02035(8) 0.00101(7) 0.00459(5) -0.00044(7)
P1 0.0245(2) 0.0209(2) 0.0208(2) 0.00086(17) 0.00508(18) -0.00004(17)
O72 0.051(1) 0.0437(9) 0.0257(8) -0.0039(7) 0.0005(7) -0.0084(8)
O82 0.0613(12) 0.0283(9) 0.050(1) -0.0017(7) -0.0095(9) -0.0070(8)
N11 0.0317(9) 0.0265(9) 0.0239(8) 0.0042(7) 0.0081(7) 0.0002(7)
N12 0.0293(9) 0.0274(8) 0.0244(8) 0.0025(6) 0.0072(7) 0.0022(7)
N21 0.0289(9) 0.0316(9) 0.0241(8) -0.0044(7) 0.0106(7) -0.0020(7)
N22 0.0274(8) 0.0263(8) 0.0225(7) -0.0019(6) 0.0065(6) 0.0002(6)
C13 0.0358(12) 0.0308(11) 0.0333(11) -0.0009(9) 0.0111(9) 0.0044(9)
C14 0.0524(14) 0.023(1) 0.0376(12) 0.0022(9) 0.010(1) 0.003(1)
C15 0.0436(13) 0.0266(11) 0.0333(11) 0.0053(9) 0.0094(9) -0.0030(9)
C23 0.0365(11) 0.0323(11) 0.029(1) -0.0035(9) 0.0065(9) 0.0064(9)
C24 0.0338(12) 0.0469(14) 0.0371(11) -0.009(1) 0.0052(9) 0.012(1)
C25 0.029(1) 0.0449(12) 0.033(1) -0.008(1) 0.0114(8) -0.001(1)
C31 0.0247(9) 0.024(1) 0.0237(9) -0.0023(7) 0.0047(7) 0.0009(7)
C32 0.029(1) 0.031(1) 0.0250(9) -0.0020(9) 0.0045(7) -0.0010(9)
C33 0.0333(11) 0.0382(13) 0.033(1) -0.0032(9) 0.0115(9) -0.0064(9)
C34 0.025(1) 0.0450(13) 0.0385(12) -0.013(1) 0.0060(9) -0.0025(9)
C35 0.028(1) 0.0388(12) 0.0357(11) -0.0080(9) -0.0002(9) 0.0063(9)
C36 0.031(1) 0.028(1) 0.0278(9) -0.0018(9) 0.0030(8) 0.0034(9)
C41 0.026(1) 0.0255(9) 0.0236(9) 0.0037(7) 0.0052(7) -0.0002(8)
C42 0.0419(12) 0.028(1) 0.028(1) 0.0018(9) 0.0043(9) -0.0015(9)
C43 0.0533(15) 0.0275(11) 0.0407(12) 0.004(1) 0.0039(11) -0.004(1)
C44 0.0476(14) 0.0376(13) 0.0422(13) 0.0180(11) 0.0096(11) 0.002(1)
C45 0.0638(17) 0.0469(14) 0.0259(11) 0.010(1) 0.0105(11) 0.0073(12)
C46 0.0528(14) 0.0322(12) 0.026(1) 0.0007(9) 0.0077(9) 0.005(1)
C51 0.034(1) 0.025(1) 0.0215(8) 0.0023(8) 0.0053(7) 0.0047(8)
C52 0.0467(13) 0.0275(11) 0.0341(11) -0.0021(9) 0.013(1) -0.003(1)
C53 0.0709(18) 0.0275(11) 0.0369(12) -0.005(1) 0.0134(12) 0.0016(11)
C54 0.0583(15) 0.0387(13) 0.0299(11) -0.003(1) 0.005(1) 0.0223(12)
C55 0.0329(12) 0.0579(15) 0.0290(11) -0.002(1) 0.0060(9) 0.0147(11)
C56 0.030(1) 0.0390(13) 0.028(1) -0.0017(8) 0.0052(8) 0.0022(9)
C61 0.0278(11) 0.0504(14) 0.0327(11) 0.004(1) 0.0089(9) -0.008(1)
C62 0.022(1) 0.0456(13) 0.0350(11) 0.001(1) 0.0111(8) 0.0024(9)
C63 0.0246(11) 0.0511(14) 0.0369(12) 0.0065(11) 0.0052(9) 0.006(1)
C71 0.029(1) 0.030(1) 0.029(1) 0.0030(8) 0.0060(8) -0.0003(8)
C81 0.0337(11) 0.0333(11) 0.0258(9) 0.0001(9) -0.0012(8) -0.0029(9)
B1 0.0369(12) 0.0334(13) 0.022(1) -0.0015(9) 0.0086(9) -0.003(1)

loop_
_atom_type_symbol
_atom_type_scat_dispersion_real
_atom_type_scat_dispersion_imag
_atom_type_scat_Cromer_Mann_a1
_atom_type_scat_Cromer_Mann_b1
_atom_type_scat_Cromer_Mann_a2
_atom_type_scat_Cromer_Mann_b2
_atom_type_scat_Cromer_Mann_a3
_atom_type_scat_Cromer_Mann_b3
_atom_type_scat_Cromer_Mann_a4
_atom_type_scat_Cromer_Mann_b4
_atom_type_scat_Cromer_Mann_c
_atom_type_scat_source
'C   ' 0.0033 0.0016 2.3100 20.8439 1.0200 10.2075 1.5886 0.5687 0.8650 51.6512 0.2156 International_Tables_Vol_IV_Table_2.2B
'H   ' 0.0000 0.0000 0.4930 10.5109 0.3229 26.1257 0.1402 3.1424 0.0408 57.7997 0.0030 International_Tables_Vol_IV_Table_2.2B
'B   ' 0.0000 0.0010 2.0545 23.2185 1.3326 1.0210 1.0979 60.3498 0.7068 0.1403 -0.1932 International_Tables_Vol_IV_Table_2.2B
'Mo  ' -1.8250 0.6880 3.7025 0.2772 17.2356 1.0958 12.8876 11.0040 3.7429 61.6584 4.3875 International_Tables_Vol_IV_Table_2.2B
'N   ' 0.0061 0.0033 12.2126 0.0057 3.1322 9.8933 2.0125 28.9975 1.1663 0.5826 -11.5290 International_Tables_Vol_IV_Table_2.2B
'O   ' 0.0106 0.0060 3.0485 13.2771 2.2868 5.7011 1.5463 0.3239 0.8670 32.9089 0.2508 International_Tables_Vol_IV_Table_2.2B
'P   ' 0.0900 0.0950 6.4345 1.9067 4.1791 27.1570 1.7800 0.5260 1.4908 68.1645 1.1149 International_Tables_Vol_IV_Table_2.2B

loop_
_exptl_crystal_face_index_h
_exptl_crystal_face_index_k
_exptl_crystal_face_index_l
_exptl_crystal_face_perp_dist
1 0 0 0.010
-1 0 0 0.120
0 -1 0 0.100
0 1 0 0.320
0 0 -1 0.140
0 0 1 0.300
-6 4 3 0.141
-2 3 4 0.210

loop_
_geom_angle_atom_site_label_1
_geom_angle_atom_site_label_2
_geom_angle_atom_site_label_3
_geom_angle
_geom_angle_publ_flag
P1 Mo1 N12 84.74(4) yes
P1 Mo1 N22 81.58(4) yes
N12 Mo1 N22 83.28(6) yes
P1 Mo1 C61 81.08(6) yes
N12 Mo1 C61 122.34(8) yes
N22 Mo1 C61 147.24(8) yes
P1 Mo1 C62 86.67(6) yes
N12 Mo1 C62 87.81(8) yes
N22 Mo1 C62 165.83(7) yes
C61 Mo1 C62 36.04(9) yes
P1 Mo1 C63 120.56(6) yes
N12 Mo1 C63 80.03(8) yes
N22 Mo1 C63 150.49(7) yes
C61 Mo1 C63 61.21(9) yes
C62 Mo1 C63 36.08(8) yes
P1 Mo1 C71 170.50(6) yes
N12 Mo1 C71 96.54(7) yes
N22 Mo1 C71 89.21(7) yes
C61 Mo1 C71 105.89(9) yes
C62 Mo1 C71 102.78(8) yes
P1 Mo1 C81 98.05(6) yes
N12 Mo1 C81 168.96(8) yes
N22 Mo1 C81 86.55(8) yes
C61 Mo1 C81 68.70(9) yes
C62 Mo1 C81 102.99(9) yes
C63 Mo1 C71 68.89(9) yes
C63 Mo1 C81 107.30(9) yes
C71 Mo1 C81 78.97(8) yes
Mo1 P1 C31 113.45(6) yes
Mo1 P1 C41 117.41(6) yes
C31 P1 C41 102.24(9) yes
Mo1 P1 C51 117.26(6) yes
C31 P1 C51 102.91(9) yes
C41 P1 C51 101.38(9) yes
N12 N11 C15 109.28(17) yes
N12 N11 B1 123.26(16) yes
C15 N11 B1 127.41(18) yes
Mo1 N12 N11 122.49(12) yes
Mo1 N12 C13 131.35(14) yes
N11 N12 C13 105.96(17) yes
N22 N21 C25 108.92(17) yes
N22 N21 B1 122.72(16) yes
C25 N21 B1 128.04(18) yes
Mo1 N22 N21 123.99(12) yes
Mo1 N22 C23 129.68(14) yes
N21 N22 C23 106.30(17) yes
N12 C13 C14 110.80(19) yes
N12 C13 H131 118.9(16) no
C14 C13 H131 130.3(16) no
C13 C14 C15 104.8(2) yes
C13 C14 H141 127.5(17) no
C15 C14 H141 127.7(17) no
N11 C15 C14 109.1(2) yes
N11 C15 H151 119.0(15) no
C14 C15 H151 131.9(15) no
N22 C23 C24 110.7(2) yes
N22 C23 H231 120.5(15) no
C24 C23 H231 128.7(15) no
C23 C24 C25 104.7(2) yes
C23 C24 H241 127.1(17) no
C25 C24 H241 128.1(17) no
N21 C25 C24 109.35(19) yes
N21 C25 H251 120.0(16) no
C24 C25 H251 130.7(16) no
P1 C31 C32 118.53(15) yes
P1 C31 C36 122.62(15) yes
C32 C31 C36 118.83(18) yes
C31 C32 C33 120.3(2) yes
C31 C32 H321 118.4(14) no
C33 C32 H321 121.3(14) no
C32 C33 C34 120.2(2) yes
C32 C33 H331 117.7(16) no
C34 C33 H331 122.1(16) no
C33 C34 C35 120.0(2) yes
C33 C34 H341 120.7(16) no
C35 C34 H341 119.3(16) no
C34 C35 C36 120.5(2) yes
C34 C35 H351 120.9(15) no
C36 C35 H351 118.6(15) no
C31 C36 C35 120.1(2) yes
C31 C36 H361 121.0(14) no
C35 C36 H361 118.8(14) no
P1 C41 C42 119.79(15) yes
P1 C41 C46 121.99(16) yes
C42 C41 C46 117.96(19) yes
C41 C42 C43 121.0(2) yes
C41 C42 H421 118.1(15) no
C43 C42 H421 120.9(15) no
C42 C43 C44 120.3(2) yes
C42 C43 H431 118.0(17) no
C44 C43 H431 121.7(16) no
C43 C44 C45 119.5(2) yes
C43 C44 H441 122.7(16) no
C45 C44 H441 117.7(16) no
C44 C45 C46 120.3(2) yes
C44 C45 H451 119.5(18) no
C46 C45 H451 120.1(18) no
C41 C46 C45 120.9(2) yes
C41 C46 H461 118.2(16) no
C45 C46 H461 120.9(17) no
P1 C51 C52 123.08(16) yes
P1 C51 C56 118.79(16) yes
C52 C51 C56 118.12(19) yes
C51 C52 C53 120.5(2) yes
C51 C52 H521 119.8(16) no
C53 C52 H521 119.6(16) no
C52 C53 C54 120.8(2) yes
C52 C53 H531 118.4(17) no
C54 C53 H531 120.8(17) no
C53 C54 C55 119.3(2) yes
C53 C54 H541 118.6(17) no
C55 C54 H541 122.0(17) no
C54 C55 C56 120.6(2) yes
C54 C55 H551 121.8(17) no
C56 C55 H551 117.5(17) no
C51 C56 C55 120.7(2) yes
C51 C56 H561 120.1(16) no
C55 C56 H561 119.2(16) no
Mo1 C61 C62 68.21(12) yes
Mo1 C61 H611 117.7(16) no
C62 C61 H611 120.4(17) no
Mo1 C61 H612 110.6(15) no
C62 C61 H612 117.6(16) no
H611 C61 H612 114.0(23) no
Mo1 C62 C61 75.74(13) yes
Mo1 C62 C63 76.12(13) yes
C61 C62 C63 114.1(2) yes
Mo1 C62 H621 111.1(15) no
C61 C62 H621 124.2(15) no
C63 C62 H621 121.4(15) no
Mo1 C63 C62 67.80(12) yes
Mo1 C63 H631 114.0(17) no
C62 C63 H631 121.4(17) no
Mo1 C63 H632 110.8(16) no
C62 C63 H632 118.6(16) no
H631 C63 H632 114.5(23) no
Mo1 C71 O72 174.73(18) yes
Mo1 C81 O82 176.70(19) yes
N11 B1 N21 108.23(16) yes
N11 B1 H1 108.2(13) no
N21 B1 H1 109.0(13) no
N11 B1 H2 105.1(12) no
N21 B1 H2 110.1(12) no
H1 B1 H2 115.9(18) no

loop_
_geom_bond_atom_site_label_1
_geom_bond_atom_site_label_2
_geom_bond_distance
_geom_bond_publ_flag
Mo1 P1 2.7277(5) yes
Mo1 N12 2.2739(17) yes
Mo1 N22 2.2264(16) yes
Mo1 C61 2.315(2) yes
Mo1 C62 2.218(2) yes
Mo1 C63 2.325(2) yes
Mo1 C71 1.971(2) yes
Mo1 C81 1.950(2) yes
P1 C31 1.832(2) yes
P1 C41 1.8301(19) yes
P1 C51 1.839(2) yes
O72 C71 1.151(3) yes
O82 C81 1.160(3) yes
N11 N12 1.365(2) yes
N11 C15 1.343(3) yes
N11 B1 1.548(3) yes
N12 C13 1.347(3) yes
N21 N22 1.370(2) yes
N21 C25 1.345(3) yes
N21 B1 1.543(3) yes
N22 C23 1.340(3) yes
C13 C14 1.378(3) yes
C13 H131 0.91(3) no
C14 C15 1.372(3) yes
C14 H141 0.94(3) no
C15 H151 0.96(3) no
C23 C24 1.386(3) yes
C23 H231 0.97(3) no
C24 C25 1.371(4) yes
C24 H241 0.93(3) no
C25 H251 0.95(3) no
C31 C32 1.402(3) yes
C31 C36 1.397(3) yes
C32 C33 1.387(3) yes
C32 H321 0.97(2) no
C33 C34 1.384(3) yes
C33 H331 0.96(3) no
C34 C35 1.379(3) yes
C34 H341 0.95(3) no
C35 C36 1.391(3) yes
C35 H351 0.98(3) no
C36 H361 0.96(3) no
C41 C42 1.391(3) yes
C41 C46 1.394(3) yes
C42 C43 1.387(3) yes
C42 H421 0.94(3) no
C43 C44 1.381(3) yes
C43 H431 0.96(3) no
C44 C45 1.380(4) yes
C44 H441 1.00(3) no
C45 C46 1.387(3) yes
C45 H451 0.94(3) no
C46 H461 0.93(3) no
C51 C52 1.390(3) yes
C51 C56 1.403(3) yes
C52 C53 1.397(3) yes
C52 H521 0.94(3) no
C53 C54 1.375(4) yes
C53 H531 0.99(3) no
C54 C55 1.380(4) yes
C54 H541 0.95(3) no
C55 C56 1.386(3) yes
C55 H551 0.94(3) no
C56 H561 0.95(3) no
C61 C62 1.405(3) yes
C61 H611 0.93(3) no
C61 H612 0.97(3) no
C62 C63 1.410(3) yes
C62 H621 1.00(3) no
C63 H631 0.91(3) no
C63 H632 0.98(3) no
B1 H1 1.09(2) no
B1 H2 1.14(2) no

loop_
_geom_contact_atom_site_label_1
_geom_contact_atom_site_label_2
_geom_contact_distance
_geom_contact_site_symmetry_2
_geom_contact_publ_flag
Mo1 H1 3.41(3) . yes
Mo1 H2 4.61(2) . yes
O72 O72 3.330(3) 2_565 no
O72 C63 3.385(3) 2_565 no
O72 C44 3.397(4) 4_554 no
O72 C54 3.430(3) 3_545 no
O72 C71 3.447(2) 2_565 no
O82 C55 3.194(3) 3_545 no
O82 C54 3.334(3) 3_545 no
O82 C34 3.338(3) 3_645 no
O82 C33 3.388(3) 3_645 no
C15 C54 3.599(3) 4_564 no
C34 C62 3.553(3) 1_655 no

loop_
_geom_torsion_atom_site_label_1
_geom_torsion_atom_site_label_2
_geom_torsion_atom_site_label_3
_geom_torsion_atom_site_label_4
_geom_torsion
_geom_torsion_publ_flag
Mo1 P1 C31 C32 48.6(2) no
Mo1 P1 C31 C36 -129.9(2) no
Mo1 P1 C41 C42 28.8(2) no
Mo1 P1 C41 C46 -157.1(2) no
Mo1 P1 C51 C52 -106.6(2) no
Mo1 P1 C51 C56 72.8(2) no
Mo1 N12 N11 C15 -174.4(1) no
Mo1 N12 N11 B1 8.1(2) no
Mo1 N12 C13 C14 173.9(1) no
Mo1 N22 N21 C25 178.1(1) no
Mo1 N22 N21 B1 -7.9(2) no
Mo1 N22 C23 C24 -178.0(1) no
Mo1 C61 C62 C63 67.4(2) no
Mo1 C63 C62 C61 -67.2(2) no
P1 Mo1 N12 N11 111.9(1) no
P1 Mo1 N12 C13 -62.3(2) no
P1 Mo1 N22 N21 -115.6(1) no
P1 Mo1 N22 C23 62.2(2) no
P1 Mo1 C61 C62 96.6(1) no
P1 Mo1 C62 C61 -79.4(1) no
P1 Mo1 C62 C63 160.9(1) no
P1 Mo1 C63 C62 -22.3(2) no
P1 Mo1 C71 O72 91(2) no
P1 Mo1 C81 O82 -176(3) no
P1 C31 C32 C33 -178.6(2) no
P1 C31 C36 C35 178.5(2) no
P1 C41 C42 C43 173.6(2) no
P1 C41 C46 C45 -174.0(2) no
P1 C51 C52 C53 179.4(2) no
P1 C51 C56 C55 -179.2(2) no
O72 C71 Mo1 N12 -172(2) no
O72 C71 Mo1 N22 105(2) no
O72 C71 Mo1 C61 -46(2) no
O72 C71 Mo1 C62 -83(2) no
O72 C71 Mo1 C63 -95(2) no
O72 C71 Mo1 C81 18(2) no
O82 C81 Mo1 N12 -72(4) no
O82 C81 Mo1 N22 -95(3) no
O82 C81 Mo1 C61 107(3) no
O82 C81 Mo1 C62 96(3) no
O82 C81 Mo1 C63 58(3) no
O82 C81 Mo1 C71 -5(3) no
N11 N12 Mo1 N22 29.7(1) no
N11 N12 Mo1 C61 -172.2(1) no
N11 N12 Mo1 C62 -161.3(1) no
N11 N12 Mo1 C63 -125.8(1) no
N11 N12 Mo1 C71 -58.7(1) no
N11 N12 Mo1 C81 6.7(4) no
N11 N12 C13 C14 -0.9(2) no
N11 C15 C14 C13 0.2(2) no
N11 B1 N21 N22 57.7(2) no
N11 B1 N21 C25 -129.5(2) no
N12 Mo1 P1 C31 -63.19(8) no
N12 Mo1 P1 C41 177.78(9) no
N12 Mo1 P1 C51 56.63(9) no
N12 Mo1 N22 N21 -30.0(1) no
N12 Mo1 N22 C23 147.8(2) no
N12 Mo1 C61 C62 18.7(2) no
N12 Mo1 C62 C61 -164.3(1) no
N12 Mo1 C62 C63 76.0(1) no
N12 Mo1 C63 C62 -100.1(1) no
N12 N11 C15 C14 -0.8(2) no
N12 N11 B1 N21 -57.6(3) no
N12 C13 C14 C15 0.5(2) no
N21 N22 Mo1 C61 -174.3(1) no
N21 N22 Mo1 C62 -81.3(3) no
N21 N22 Mo1 C63 25.8(2) no
N21 N22 Mo1 C71 66.7(1) no
N21 N22 Mo1 C81 145.7(1) no
N21 N22 C23 C24 0.1(2) no
N21 C25 C24 C23 0.0(3) no
N21 B1 N11 C15 125.3(2) no
N22 Mo1 P1 C31 20.77(8) no
N22 Mo1 P1 C41 -98.26(9) no
N22 Mo1 P1 C51 140.60(9) no
N22 Mo1 N12 C13 -144.4(2) no
N22 Mo1 C61 C62 155.4(1) no
N22 Mo1 C62 C61 -113.3(3) no
N22 Mo1 C62 C63 127.0(3) no
N22 Mo1 C63 C62 -156.6(1) no
N22 N21 C25 C24 0.0(2) no
N22 C23 C24 C25 -0.1(3) no
C13 N12 Mo1 C61 13.7(2) no
C13 N12 Mo1 C62 24.6(2) no
C13 N12 Mo1 C63 60.1(2) no
C13 N12 Mo1 C71 127.2(2) no
C13 N12 Mo1 C81 -167.4(3) no
C13 N12 N11 C15 1.0(2) no
C13 N12 N11 B1 -176.5(2) no
C14 C15 N11 B1 176.6(2) no
C23 N22 Mo1 C61 3.5(2) no
C23 N22 Mo1 C62 96.4(3) no
C23 N22 Mo1 C63 -156.4(2) no
C23 N22 Mo1 C71 -115.5(2) no
C23 N22 Mo1 C81 -36.5(2) no
C23 N22 N21 C25 -0.1(2) no
C23 N22 N21 B1 173.9(2) no
C24 C25 N21 B1 -173.5(2) no
C31 P1 Mo1 C61 172.88(9) no
C31 P1 Mo1 C62 -151.29(9) no
C31 P1 Mo1 C63 -138.3(1) no
C31 P1 Mo1 C71 35.0(4) no
C31 P1 Mo1 C81 106.04(9) no
C31 P1 C41 C42 -96.1(2) no
C31 P1 C41 C46 78.1(2) no
C31 P1 C51 C52 18.7(2) no
C31 P1 C51 C56 -162.0(2) no
C31 C32 C33 C34 0.1(3) no
C31 C36 C35 C34 -0.0(3) no
C32 C31 P1 C41 176.0(2) no
C32 C31 P1 C51 -79.1(2) no
C32 C31 C36 C35 0.0(3) no
C32 C33 C34 C35 -0.1(4) no
C33 C32 C31 C36 -0.1(3) no
C33 C34 C35 C36 0.1(4) no
C36 C31 P1 C41 -2.4(2) no
C36 C31 P1 C51 102.5(2) no
C41 P1 Mo1 C61 53.8(1) no
C41 P1 Mo1 C62 89.7(1) no
C41 P1 Mo1 C63 102.6(1) no
C41 P1 Mo1 C71 -84.0(4) no
C41 P1 Mo1 C81 -13.0(1) no
C41 P1 C51 C52 124.2(2) no
C41 P1 C51 C56 -56.4(2) no
C41 C42 C43 C44 1.0(4) no
C41 C46 C45 C44 0.1(5) no
C42 C41 P1 C51 157.8(2) no
C42 C41 C46 C45 0.2(4) no
C42 C43 C44 C45 -0.6(5) no
C43 C42 C41 C46 -0.8(3) no
C43 C44 C45 C46 0.0(5) no
C46 C41 P1 C51 -28.0(2) no
C51 P1 Mo1 C61 -67.3(1) no
C51 P1 Mo1 C62 -31.5(1) no
C51 P1 Mo1 C63 -18.5(1) no
C51 P1 Mo1 C71 154.9(4) no
C51 P1 Mo1 C81 -134.1(1) no
C51 C52 C53 C54 -0.1(4) no
C51 C56 C55 C54 -0.3(3) no
C52 C51 C56 C55 0.2(3) no
C52 C53 C54 C55 -0.1(4) no
C53 C52 C51 C56 0.0(3) no
C53 C54 C55 C56 0.3(3) no
C61 Mo1 C62 C63 -119.7(2) no
C61 Mo1 C63 C62 35.7(1) no
C61 C62 Mo1 C63 119.7(2) no
C61 C62 Mo1 C71 99.5(1) no
C61 C62 Mo1 C81 18.1(1) no
C62 C61 Mo1 C63 -35.7(1) no
C62 C61 Mo1 C71 -90.0(1) no
C62 C61 Mo1 C81 -161.1(1) no
C62 C63 Mo1 C71 158.8(2) no
C62 C63 Mo1 C81 88.4(2) no
C63 C62 Mo1 C71 -20.2(2) no
C63 C62 Mo1 C81 -101.6(2) no
